data_7038813
loop_
_publ_author_name
'Sekine, Yoshihiro'
'Kosaka, Wataru'
'Kano, Hirohisa'
'Dou, Changxiao'
'Yokoyama, Taiga'
'Miyasaka, Hitoshi'

_publ_section_title
;
 trans-Heteroleptic carboxylate-bridged paddlewheel diruthenium(ii, ii)
 complexes with 2,6-bis(trifluoromethyl)benzoate ligands.
;
_journal_issue 17
_journal_name_full 'Dalton transactions (Cambridge, England : 2003)'
_journal_page_first 7427
_journal_page_last 7434
_journal_paper_doi 10.1039/c6dt00569a
_journal_volume 45
_journal_year 2016
_chemical_formula_moiety 'C36 H40 F12 O10 Ru2'
_chemical_formula_sum 'C36 H40 F12 O10 Ru2'
_chemical_formula_weight 1062.83
_space_group_crystal_system monoclinic
_space_group_IT_number 14
_space_group_name_Hall '-P 2ybc'
_space_group_name_H-M_alt 'P 1 21/c 1'
_symmetry_space_group_name_Hall '-P 2ybc'
_symmetry_space_group_name_H-M 'P 1 21/c 1'
_atom_sites_solution_hydrogens geom
_atom_sites_solution_primary direct
_atom_sites_solution_secondary difmap
_audit_update_record
;
2016-02-26 deposited with the CCDC.
2016-03-14 downloaded from the CCDC.
;
_cell_angle_alpha 90.0000
_cell_angle_beta 106.857(4)
_cell_angle_gamma 90.0000
_cell_formula_units_Z 2
_cell_length_a 10.2128(18)
_cell_length_b 19.643(3)
_cell_length_c 10.2777(17)
_cell_measurement_reflns_used 8092
_cell_measurement_temperature 123
_cell_measurement_theta_max 27.49
_cell_measurement_theta_min 3.23
_cell_volume 1973.2(6)
_computing_cell_refinement CrystalClear
_computing_data_collection 'CrystalClear (Rigaku/MSC Inc., 2006)'
_computing_data_reduction CrystalClear
_computing_molecular_graphics 'CrystalStructure 4.2.1'
_computing_publication_material 'CrystalStructure 4.2.1 (Rigaku, 2016)'
_computing_structure_refinement 'SHELXL Version 2014/7 (Sheldrick, 2008)'
_computing_structure_solution 'Il Milione (Burla, et al., 2007)'
_diffrn_ambient_temperature 123
_diffrn_detector_area_resol_mean 7.314
_diffrn_measured_fraction_theta_full 0.998
_diffrn_measured_fraction_theta_max 0.985
_diffrn_measurement_device_type 'Rigaku Mercury70'
_diffrn_measurement_method \w
_diffrn_radiation_type 'Mo K\a'
_diffrn_radiation_wavelength 0.71070
_diffrn_reflns_av_R_equivalents 0.0394
_diffrn_reflns_Laue_measured_fraction_full 0.998
_diffrn_reflns_Laue_measured_fraction_max 0.985
_diffrn_reflns_limit_h_max 12
_diffrn_reflns_limit_h_min -13
_diffrn_reflns_limit_k_max 25
_diffrn_reflns_limit_k_min -25
_diffrn_reflns_limit_l_max 13
_diffrn_reflns_limit_l_min -11
_diffrn_reflns_number 21623
_diffrn_reflns_point_group_measured_fraction_full 0.998
_diffrn_reflns_point_group_measured_fraction_max 0.985
_diffrn_reflns_theta_full 25.241
_diffrn_reflns_theta_max 27.497
_diffrn_reflns_theta_min 3.230
_diffrn_standards_number 0
_exptl_absorpt_coefficient_mu 0.878
_exptl_absorpt_correction_T_max 0.987
_exptl_absorpt_correction_T_min 0.794
_exptl_absorpt_correction_type multi-scan
_exptl_absorpt_process_details 'REQAB (Rigaku, 1998)'
_exptl_crystal_colour orange
_exptl_crystal_density_diffrn 1.789
_exptl_crystal_density_method 'not measured'
_exptl_crystal_description chip
_exptl_crystal_F_000 1064.00
_exptl_crystal_size_max 0.030
_exptl_crystal_size_mid 0.030
_exptl_crystal_size_min 0.015
_refine_diff_density_max 2.11
_refine_diff_density_min -0.97
_refine_ls_extinction_method none
_refine_ls_goodness_of_fit_ref 1.097
_refine_ls_hydrogen_treatment constr
_refine_ls_number_parameters 271
_refine_ls_number_reflns 4468
_refine_ls_number_restraints 0
_refine_ls_R_factor_all 0.0452
_refine_ls_R_factor_gt 0.0400
_refine_ls_shift/su_max 0.001
_refine_ls_structure_factor_coef Fsqd
_refine_ls_weighting_details 'w = 1/[\s^2^(Fo^2^)+(0.0297P)^2^+3.7434P] where P=(Fo^2^+2Fc^2^)/3'
_refine_ls_weighting_scheme calc
_refine_ls_wR_factor_gt 0.0812
_refine_ls_wR_factor_ref 0.0850
_reflns_Friedel_coverage 0.000
_reflns_number_gt 4015
_reflns_number_total 4468
_reflns_threshold_expression F^2^>2.0\s(F^2^)
_cod_data_source_file c6dt00569a2.cif
_cod_data_source_block Ru2(Pen)2(2.6-CF3)2(THF)2
_cod_depositor_comments 'Adding full bibliography for 7038810--7038815.cif.'
_cod_database_code 7038813

loop_
_space_group_symop_id
_space_group_symop_operation_xyz
1 +X,+Y,+Z
2 -X,1/2+Y,1/2-Z
3 -X,-Y,-Z
4 +X,-1/2-Y,-1/2+Z

loop_
_atom_site_label
_atom_site_type_symbol
_atom_site_fract_x
_atom_site_fract_y
_atom_site_fract_z
_atom_site_U_iso_or_equiv
_atom_site_adp_type
_atom_site_occupancy
_atom_site_site_symmetry_order
_atom_site_calc_flag
_atom_site_refinement_flags_posn
_atom_site_refinement_flags_adp
Ru1 Ru 0.56663(2) 0.51419(2) 0.60510(2) 0.01584(8) Uani 1 1 d . .
F1 F 0.1631(2) 0.58706(9) 0.55448(18) 0.0311(4) Uani 1 1 d . .
F2 F 0.24138(19) 0.59779(10) 0.77122(19) 0.0343(4) Uani 1 1 d . .
F3 F 0.0286(2) 0.61634(10) 0.6714(2) 0.0390(5) Uani 1 1 d . .
F4 F 0.3672(2) 0.33803(10) 0.6797(2) 0.0417(5) Uani 1 1 d . .
F5 F 0.1910(3) 0.30597(12) 0.5234(2) 0.0549(6) Uani 1 1 d . .
F6 F 0.2260(2) 0.26936(11) 0.7268(3) 0.0525(6) Uani 1 1 d . .
O1 O 0.40872(19) 0.48869(10) 0.68521(19) 0.0180(4) Uani 1 1 d . .
O2 O 0.27820(19) 0.45854(10) 0.47737(19) 0.0188(4) Uani 1 1 d . .
O3 O 0.6372(2) 0.41508(10) 0.63294(19) 0.0192(4) Uani 1 1 d . .
O4 O 0.5063(2) 0.38772(10) 0.4243(2) 0.0205(4) Uani 1 1 d . .
O5 O 0.7168(2) 0.54415(10) 0.8176(2) 0.0206(4) Uani 1 1 d . .
C1 C 0.2993(3) 0.46679(14) 0.6025(3) 0.0179(5) Uani 1 1 d . .
C2 C 0.1830(3) 0.45006(15) 0.6606(3) 0.0196(6) Uani 1 1 d . .
C3 C 0.1027(3) 0.50209(16) 0.6903(3) 0.0226(6) Uani 1 1 d . .
C4 C 0.1334(3) 0.57562(16) 0.6714(3) 0.0260(6) Uani 1 1 d . .
C5 C -0.0064(3) 0.48671(17) 0.7403(3) 0.0263(7) Uani 1 1 d . .
H5 H -0.0621 0.5223 0.7578 0.032 Uiso 1 1 calc R U
C6 C -0.0342(3) 0.41997(19) 0.7646(3) 0.0311(7) Uani 1 1 d . .
H6 H -0.1086 0.4097 0.7994 0.037 Uiso 1 1 calc R U
C7 C 0.0456(3) 0.36832(18) 0.7386(3) 0.0303(7) Uani 1 1 d . .
H7 H 0.0272 0.3225 0.7571 0.036 Uiso 1 1 calc R U
C8 C 0.1532(3) 0.38279(16) 0.6851(3) 0.0239(6) Uani 1 1 d . .
C9 C 0.2337(3) 0.32475(16) 0.6535(3) 0.0303(7) Uani 1 1 d . .
C10 C 0.5932(3) 0.37315(14) 0.5362(3) 0.0190(5) Uani 1 1 d . .
C11 C 0.6490(3) 0.30171(15) 0.5566(3) 0.0237(6) Uani 1 1 d . .
H11A H 0.6050 0.2771 0.6167 0.028 Uiso 1 1 calc R U
H11B H 0.7483 0.3039 0.6037 0.028 Uiso 1 1 calc R U
C12 C 0.6274(3) 0.26113(15) 0.4256(3) 0.0280(7) Uani 1 1 d . .
H12A H 0.5280 0.2557 0.3816 0.034 Uiso 1 1 calc R U
H12B H 0.6659 0.2870 0.3625 0.034 Uiso 1 1 calc R U
C13 C 0.6938(4) 0.19113(16) 0.4493(3) 0.0321(7) Uani 1 1 d . .
H13A H 0.6580 0.1662 0.5155 0.039 Uiso 1 1 calc R U
H13B H 0.6668 0.1655 0.3627 0.039 Uiso 1 1 calc R U
C14 C 0.8484(4) 0.1928(2) 0.5017(4) 0.0478(10) Uani 1 1 d . .
H14A H 0.8838 0.1461 0.5146 0.057 Uiso 1 1 calc R U
H14B H 0.8852 0.2163 0.4359 0.057 Uiso 1 1 calc R U
H14C H 0.8763 0.2171 0.5888 0.057 Uiso 1 1 calc R U
C15 C 0.6825(3) 0.51911(16) 0.9358(3) 0.0262(7) Uani 1 1 d . .
H15A H 0.7658 0.5132 1.0134 0.031 Uiso 1 1 calc R U
H15B H 0.6338 0.4750 0.9162 0.031 Uiso 1 1 calc R U
C16 C 0.5904(3) 0.57388(17) 0.9662(3) 0.0298(7) Uani 1 1 d . .
H16A H 0.6006 0.5764 1.0648 0.036 Uiso 1 1 calc R U
H16B H 0.4932 0.5649 0.9169 0.036 Uiso 1 1 calc R U
C17 C 0.6400(4) 0.64004(17) 0.9156(3) 0.0338(7) Uani 1 1 d . .
H17A H 0.5628 0.6647 0.8524 0.041 Uiso 1 1 calc R U
H17B H 0.6844 0.6703 0.9928 0.041 Uiso 1 1 calc R U
C18 C 0.7426(3) 0.61630(16) 0.8428(3) 0.0278(7) Uani 1 1 d . .
H18A H 0.7290 0.6412 0.7562 0.033 Uiso 1 1 calc R U
H18B H 0.8375 0.6240 0.9005 0.033 Uiso 1 1 calc R U

loop_
_atom_site_aniso_label
_atom_site_aniso_U_11
_atom_site_aniso_U_22
_atom_site_aniso_U_33
_atom_site_aniso_U_23
_atom_site_aniso_U_13
_atom_site_aniso_U_12
Ru1 0.01499(13) 0.01698(13) 0.01513(13) -0.00054(8) 0.00370(9) 0.00023(8)
F1 0.0430(11) 0.0263(9) 0.0261(9) 0.0031(7) 0.0134(8) 0.0018(8)
F2 0.0330(10) 0.0325(10) 0.0314(10) -0.0100(8) 0.0000(8) -0.0033(8)
F3 0.0334(11) 0.0330(11) 0.0516(13) -0.0024(9) 0.0141(9) 0.0136(8)
F4 0.0277(10) 0.0304(10) 0.0693(15) 0.0049(10) 0.0176(10) 0.0065(8)
F5 0.0617(15) 0.0500(14) 0.0451(13) -0.0158(11) 0.0030(12) 0.0172(12)
F6 0.0612(15) 0.0255(11) 0.0806(17) 0.0190(11) 0.0362(13) 0.0060(10)
O1 0.0162(10) 0.0223(10) 0.0159(10) 0.0005(7) 0.0050(8) -0.0002(7)
O2 0.0179(10) 0.0213(10) 0.0174(10) -0.0004(8) 0.0056(8) -0.0016(8)
O3 0.0202(10) 0.0176(9) 0.0196(10) 0.0014(8) 0.0056(8) 0.0039(8)
O4 0.0225(10) 0.0187(10) 0.0184(10) -0.0012(8) 0.0032(8) 0.0020(8)
O5 0.0213(10) 0.0204(10) 0.0196(10) -0.0021(8) 0.0050(8) -0.0034(8)
C1 0.0168(13) 0.0172(13) 0.0204(14) 0.0001(10) 0.0066(11) 0.0026(10)
C2 0.0179(13) 0.0268(14) 0.0131(13) 0.0006(11) 0.0028(11) -0.0002(11)
C3 0.0171(14) 0.0341(16) 0.0141(14) -0.0002(12) 0.0007(11) 0.0012(12)
C4 0.0249(15) 0.0300(16) 0.0219(15) 0.0000(12) 0.0048(12) 0.0076(12)
C5 0.0183(14) 0.0412(19) 0.0193(15) 0.0016(12) 0.0055(12) 0.0049(12)
C6 0.0181(15) 0.052(2) 0.0235(16) 0.0063(14) 0.0070(12) -0.0036(14)
C7 0.0234(15) 0.0375(18) 0.0293(17) 0.0090(14) 0.0065(13) -0.0053(13)
C8 0.0212(14) 0.0296(16) 0.0196(14) 0.0047(12) 0.0041(12) -0.0007(12)
C9 0.0304(17) 0.0243(15) 0.0357(18) 0.0056(13) 0.0089(14) -0.0001(13)
C10 0.0188(13) 0.0198(13) 0.0194(14) -0.0005(10) 0.0072(11) 0.0020(11)
C11 0.0272(15) 0.0226(14) 0.0207(14) 0.0009(11) 0.0060(12) 0.0055(12)
C12 0.0386(18) 0.0203(14) 0.0226(15) -0.0021(12) 0.0048(13) 0.0024(13)
C13 0.047(2) 0.0235(16) 0.0240(16) 0.0009(12) 0.0076(15) 0.0082(14)
C14 0.050(2) 0.046(2) 0.052(2) -0.0060(18) 0.021(2) 0.0167(18)
C15 0.0254(16) 0.0335(17) 0.0172(14) 0.0045(12) 0.0023(12) -0.0011(12)
C16 0.0278(16) 0.0413(19) 0.0224(16) -0.0053(13) 0.0103(13) -0.0033(14)
C17 0.042(2) 0.0310(17) 0.0303(17) -0.0039(14) 0.0134(15) 0.0028(15)
C18 0.0293(16) 0.0253(15) 0.0287(16) -0.0075(12) 0.0082(13) -0.0096(13)

loop_
_atom_type_symbol
_atom_type_description
_atom_type_scat_dispersion_real
_atom_type_scat_dispersion_imag
_atom_type_scat_source
C C 0.0033 0.0016
;
International Tables for Crystallography
(Vol. C, Tables 4.2.6.8 and 6.1.1.4)
;
H H 0.0000 0.0000
;
International Tables for Crystallography
(Vol. C, Table 6.1.1.4)
;
O O 0.0106 0.0060
;
International Tables for Crystallography
(Vol. C, Tables 4.2.6.8 and 6.1.1.4)
;
F F 0.0171 0.0103
;
International Tables for Crystallography
(Vol. C, Tables 4.2.6.8 and 6.1.1.4)
;
Ru Ru -1.2594 0.8363
;
International Tables for Crystallography
(Vol. C, Tables 4.2.6.8 and 6.1.1.4)
;

loop_
_geom_angle_atom_site_label_1
_geom_angle_atom_site_label_2
_geom_angle_atom_site_label_3
_geom_angle
_geom_angle_site_symmetry_1
_geom_angle_site_symmetry_3
O4 Ru1 O3 179.16(8) 3_666 .
O4 Ru1 O2 89.14(8) 3_666 3_666
O3 Ru1 O2 91.31(8) . 3_666
O4 Ru1 O1 89.68(8) 3_666 .
O3 Ru1 O1 89.86(8) . .
O2 Ru1 O1 178.71(7) 3_666 .
O4 Ru1 Ru1 89.92(6) 3_666 3_666
O3 Ru1 Ru1 89.38(6) . 3_666
O2 Ru1 Ru1 89.58(5) 3_666 3_666
O1 Ru1 Ru1 89.88(5) . 3_666
O4 Ru1 O5 90.73(7) 3_666 .
O3 Ru1 O5 89.99(7) . .
O2 Ru1 O5 86.86(7) 3_666 .
O1 Ru1 O5 93.69(7) . .
Ru1 Ru1 O5 176.37(5) 3_666 .
C1 O1 Ru1 116.85(17) . .
C1 O2 Ru1 117.56(17) . 3_666
C10 O3 Ru1 118.21(17) . .
C10 O4 Ru1 118.32(17) . 3_666
C15 O5 C18 105.0(2) . .
C15 O5 Ru1 116.38(17) . .
C18 O5 Ru1 116.51(17) . .
O2 C1 O1 126.1(3) . .
O2 C1 C2 117.2(2) . .
O1 C1 C2 116.7(2) . .
C8 C2 C3 118.7(3) . .
C8 C2 C1 121.0(3) . .
C3 C2 C1 120.3(3) . .
C5 C3 C2 120.4(3) . .
C5 C3 C4 118.5(3) . .
C2 C3 C4 121.1(3) . .
F3 C4 F1 106.8(2) . .
F3 C4 F2 106.6(2) . .
F1 C4 F2 106.3(3) . .
F3 C4 C3 112.2(3) . .
F1 C4 C3 112.8(2) . .
F2 C4 C3 111.7(2) . .
C6 C5 C3 120.2(3) . .
C6 C5 H5 119.9 . .
C3 C5 H5 119.9 . .
C7 C6 C5 120.1(3) . .
C7 C6 H6 120.0 . .
C5 C6 H6 120.0 . .
C6 C7 C8 120.4(3) . .
C6 C7 H7 119.8 . .
C8 C7 H7 119.8 . .
C7 C8 C2 120.2(3) . .
C7 C8 C9 118.5(3) . .
C2 C8 C9 121.4(3) . .
F5 C9 F4 105.9(3) . .
F5 C9 F6 106.5(3) . .
F4 C9 F6 105.5(3) . .
F5 C9 C8 112.9(3) . .
F4 C9 C8 113.6(3) . .
F6 C9 C8 111.8(3) . .
O4 C10 O3 124.1(3) . .
O4 C10 C11 118.4(2) . .
O3 C10 C11 117.5(2) . .
C10 C11 C12 114.3(2) . .
C10 C11 H11A 108.7 . .
C12 C11 H11A 108.7 . .
C10 C11 H11B 108.7 . .
C12 C11 H11B 108.7 . .
H11A C11 H11B 107.6 . .
C13 C12 C11 112.8(3) . .
C13 C12 H12A 109.0 . .
C11 C12 H12A 109.0 . .
C13 C12 H12B 109.0 . .
C11 C12 H12B 109.0 . .
H12A C12 H12B 107.8 . .
C14 C13 C12 114.1(3) . .
C14 C13 H13A 108.7 . .
C12 C13 H13A 108.7 . .
C14 C13 H13B 108.7 . .
C12 C13 H13B 108.7 . .
H13A C13 H13B 107.6 . .
C13 C14 H14A 109.5 . .
C13 C14 H14B 109.5 . .
H14A C14 H14B 109.5 . .
C13 C14 H14C 109.5 . .
H14A C14 H14C 109.5 . .
H14B C14 H14C 109.5 . .
O5 C15 C16 104.3(2) . .
O5 C15 H15A 110.9 . .
C16 C15 H15A 110.9 . .
O5 C15 H15B 110.9 . .
C16 C15 H15B 110.9 . .
H15A C15 H15B 108.9 . .
C15 C16 C17 104.1(3) . .
C15 C16 H16A 110.9 . .
C17 C16 H16A 110.9 . .
C15 C16 H16B 110.9 . .
C17 C16 H16B 110.9 . .
H16A C16 H16B 108.9 . .
C18 C17 C16 104.3(3) . .
C18 C17 H17A 110.9 . .
C16 C17 H17A 110.9 . .
C18 C17 H17B 110.9 . .
C16 C17 H17B 110.9 . .
H17A C17 H17B 108.9 . .
O5 C18 C17 105.7(2) . .
O5 C18 H18A 110.6 . .
C17 C18 H18A 110.6 . .
O5 C18 H18B 110.6 . .
C17 C18 H18B 110.6 . .
H18A C18 H18B 108.7 . .

loop_
_geom_bond_atom_site_label_1
_geom_bond_atom_site_label_2
_geom_bond_distance
_geom_bond_site_symmetry_2
Ru1 O4 2.0562(19) 3_666
Ru1 O3 2.0667(19) .
Ru1 O2 2.0727(19) 3_666
Ru1 O1 2.0735(19) .
Ru1 Ru1 2.2638(5) 3_666
Ru1 O5 2.3507(19) .
F1 C4 1.341(4) .
F2 C4 1.343(4) .
F3 C4 1.336(3) .
F4 C9 1.337(4) .
F5 C9 1.332(4) .
F6 C9 1.339(4) .
O1 C1 1.267(3) .
O2 C1 1.251(3) .
O2 Ru1 2.0727(19) 3_666
O3 C10 1.269(3) .
O4 C10 1.265(3) .
O4 Ru1 2.0562(19) 3_666
O5 C15 1.445(4) .
O5 C18 1.451(4) .
C1 C2 1.512(4) .
C2 C8 1.395(4) .
C2 C3 1.398(4) .
C3 C5 1.389(4) .
C3 C4 1.502(4) .
C5 C6 1.379(5) .
C5 H5 0.9500 .
C6 C7 1.376(5) .
C6 H6 0.9500 .
C7 C8 1.393(4) .
C7 H7 0.9500 .
C8 C9 1.495(4) .
C10 C11 1.507(4) .
C11 C12 1.525(4) .
C11 H11A 0.9900 .
C11 H11B 0.9900 .
C12 C13 1.521(4) .
C12 H12A 0.9900 .
C12 H12B 0.9900 .
C13 C14 1.513(5) .
C13 H13A 0.9900 .
C13 H13B 0.9900 .
C14 H14A 0.9800 .
C14 H14B 0.9800 .
C14 H14C 0.9800 .
C15 C16 1.520(4) .
C15 H15A 0.9900 .
C15 H15B 0.9900 .
C16 C17 1.539(5) .
C16 H16A 0.9900 .
C16 H16B 0.9900 .
C17 C18 1.527(5) .
C17 H17A 0.9900 .
C17 H17B 0.9900 .
C18 H18A 0.9900 .
C18 H18B 0.9900 .

loop_
_geom_torsion_atom_site_label_1
_geom_torsion_atom_site_label_2
_geom_torsion_atom_site_label_3
_geom_torsion_atom_site_label_4
_geom_torsion
_geom_torsion_site_symmetry_1
Ru1 O2 C1 O1 -2.1(4) 3_666
Ru1 O2 C1 C2 177.04(18) 3_666
Ru1 O1 C1 O2 0.7(4) .
Ru1 O1 C1 C2 -178.39(18) .
O2 C1 C2 C8 78.3(3) .
O1 C1 C2 C8 -102.5(3) .
O2 C1 C2 C3 -101.3(3) .
O1 C1 C2 C3 77.9(3) .
C8 C2 C3 C5 -1.4(4) .
C1 C2 C3 C5 178.3(3) .
C8 C2 C3 C4 177.5(3) .
C1 C2 C3 C4 -2.8(4) .
C5 C3 C4 F3 -16.9(4) .
C2 C3 C4 F3 164.2(3) .
C5 C3 C4 F1 -137.5(3) .
C2 C3 C4 F1 43.6(4) .
C5 C3 C4 F2 102.8(3) .
C2 C3 C4 F2 -76.1(3) .
C2 C3 C5 C6 1.7(4) .
C4 C3 C5 C6 -177.2(3) .
C3 C5 C6 C7 -0.4(5) .
C5 C6 C7 C8 -1.2(5) .
C6 C7 C8 C2 1.6(5) .
C6 C7 C8 C9 -177.7(3) .
C3 C2 C8 C7 -0.2(4) .
C1 C2 C8 C7 -179.9(3) .
C3 C2 C8 C9 179.0(3) .
C1 C2 C8 C9 -0.7(4) .
C7 C8 C9 F5 96.2(3) .
C2 C8 C9 F5 -83.0(4) .
C7 C8 C9 F4 -143.2(3) .
C2 C8 C9 F4 37.6(4) .
C7 C8 C9 F6 -23.8(4) .
C2 C8 C9 F6 156.9(3) .
Ru1 O4 C10 O3 1.1(4) 3_666
Ru1 O4 C10 C11 -178.64(19) 3_666
Ru1 O3 C10 O4 -1.6(4) .
Ru1 O3 C10 C11 178.12(19) .
O4 C10 C11 C12 17.7(4) .
O3 C10 C11 C12 -162.0(3) .
C10 C11 C12 C13 176.0(3) .
C11 C12 C13 C14 -65.2(4) .
C18 O5 C15 C16 41.6(3) .
Ru1 O5 C15 C16 -88.8(2) .
O5 C15 C16 C17 -29.8(3) .
C15 C16 C17 C18 7.7(3) .
C15 O5 C18 C17 -36.6(3) .
Ru1 O5 C18 C17 93.7(2) .
C16 C17 C18 O5 17.0(3) .
